data_7006548
loop_
_publ_author_name
'Sarazin, Yann'
'Howard, Ruth H.'
'Hughes, David L.'
'Humphrey, Simon M.'
'Bochmann, Manfred'

_publ_section_title
;
 Titanium, zinc and alkaline-earth metal complexes supported by bulky
 O,N,N,O-multidentate ligands: syntheses, characterisation and activity
 in cyclic ester polymerisation.
;
_journal_issue 2
_journal_name_full 'Dalton transactions (Cambridge, England : 2003)'
_journal_page_first 340
_journal_page_last 350
_journal_paper_doi 10.1039/b511851d
_journal_year 2006
_chemical_formula_moiety 'C34 H56 N2 O4 Ti'
_chemical_formula_structural '[Ti {N(CH2C6H2O-2,tBu-3,Me-5)2(CH2CH2NMe2)} (OiPr)2]'
_chemical_formula_sum 'C34 H56 N2 O4 Ti'
_chemical_formula_weight 604.71
_chemical_name_common 'Complex 2-Ti'
_chemical_name_systematic
;
?
;
_space_group_IT_number 60
_symmetry_cell_setting orthorhombic
_symmetry_space_group_name_Hall '-P 2n 2ab'
_symmetry_space_group_name_H-M 'P b c n'
_atom_sites_solution_hydrogens geom
_atom_sites_solution_primary direct
_atom_sites_solution_secondary difmap
_audit_creation_method SHELXL-97
_cell_angle_alpha 90.00
_cell_angle_beta 90.00
_cell_angle_gamma 90.00
_cell_formula_units_Z 8
_cell_length_a 17.9796(4)
_cell_length_b 16.7107(3)
_cell_length_c 22.3627(4)
_cell_measurement_temperature 180(1)
_cell_volume 6718.9(2)
_computing_cell_refinement 'HKL Scalepack (Otwinowski & Minor, 1997)'
_computing_data_collection 'Collect (Nonius B.V., 1998)'
_computing_data_reduction 'HKL Denzo and Scalepack (Otwinowski & Minor, 1997)'
_computing_molecular_graphics 'ORTEP (Johnson, 1971)'
_computing_publication_material 'SHELXL-97 (Sheldrick, 1997)'
_computing_structure_refinement 'SHELXL-97 (Sheldrick, 1997)'
_computing_structure_solution 'SHELXS-97 (Sheldrick, 1997)'
_diffrn_ambient_temperature 180(1)
_diffrn_measured_fraction_theta_full 0.997
_diffrn_measured_fraction_theta_max 0.997
_diffrn_measurement_device_type 'Nonius KappaCCD diffractometer'
_diffrn_measurement_method 'Thin slice \w and \f scans'
_diffrn_radiation_source 'Fine-focus sealed tube'
_diffrn_radiation_type Mo-K\a
_diffrn_radiation_wavelength 0.71073
_diffrn_reflns_av_R_equivalents 0.0757
_diffrn_reflns_av_sigmaI/netI 0.0498
_diffrn_reflns_limit_h_max 21
_diffrn_reflns_limit_h_min -16
_diffrn_reflns_limit_k_max 19
_diffrn_reflns_limit_k_min -17
_diffrn_reflns_limit_l_max 22
_diffrn_reflns_limit_l_min -26
_diffrn_reflns_number 34498
_diffrn_reflns_theta_full 25.02
_diffrn_reflns_theta_max 25.02
_diffrn_reflns_theta_min 3.04
_exptl_absorpt_coefficient_mu 0.292
_exptl_absorpt_correction_type multi-scan
_exptl_absorpt_process_details
;
multi-scan from symmetry-related measurements
SORTAV (Blessing, 1995)
;
_exptl_crystal_colour 'very pale yellow,'
_exptl_crystal_density_diffrn 1.196
_exptl_crystal_density_method 'not measured'
_exptl_crystal_description 'cube-like block'
_exptl_crystal_F_000 2624
_exptl_crystal_size_max 0.23
_exptl_crystal_size_mid 0.14
_exptl_crystal_size_min 0.10
_refine_diff_density_max 0.282
_refine_diff_density_min -0.485
_refine_diff_density_rms 0.073
_refine_ls_extinction_method none
_refine_ls_goodness_of_fit_ref 1.047
_refine_ls_hydrogen_treatment mixed
_refine_ls_matrix_type full
_refine_ls_number_parameters 377
_refine_ls_number_reflns 5924
_refine_ls_number_restraints 0
_refine_ls_restrained_S_all 1.047
_refine_ls_R_factor_all 0.0751
_refine_ls_R_factor_gt 0.0497
_refine_ls_shift/su_max 0.002
_refine_ls_shift/su_mean 0.000
_refine_ls_structure_factor_coef Fsqd
_refine_ls_weighting_details 'calc w=1/[\s^2^(Fo^2^)+(0.0498P)^2^+5.1289P] where P=(Fo^2^+2Fc^2^)/3'
_refine_ls_weighting_scheme calc
_refine_ls_wR_factor_gt 0.1108
_refine_ls_wR_factor_ref 0.1199
_reflns_number_gt 4482
_reflns_number_total 5924
_reflns_threshold_expression I>2sigma(I)
_cod_data_source_file b511851d.txt
_cod_data_source_block ruthh2a
_cod_original_sg_symbol_H-M Pbcn
_cod_database_code 7006548

loop_
_symmetry_equiv_pos_as_xyz
'x, y, z'
'-x+1/2, -y+1/2, z+1/2'
'x+1/2, -y+1/2, -z'
'-x, y, -z+1/2'
'-x, -y, -z'
'x-1/2, y-1/2, -z-1/2'
'-x-1/2, y-1/2, z'
'x, -y, z-1/2'

loop_
_atom_site_label
_atom_site_type_symbol
_atom_site_fract_x
_atom_site_fract_y
_atom_site_fract_z
_atom_site_U_iso_or_equiv
_atom_site_adp_type
_atom_site_occupancy
_atom_site_symmetry_multiplicity
_atom_site_calc_flag
_atom_site_refinement_flags
_atom_site_disorder_assembly
_atom_site_disorder_group
Ti Ti 0.62126(2) 0.22994(2) 0.547161(17) 0.02200(13) Uani 1 1 d . A .
N1 N 0.69643(11) 0.11764(11) 0.53276(8) 0.0229(4) Uani 1 1 d . . .
C1 C 0.71793(13) 0.11232(14) 0.46836(10) 0.0245(5) Uani 1 1 d . . .
H1A H 0.7540 0.0679 0.4639 0.029 Uiso 1 1 calc R . .
H1B H 0.7440 0.1624 0.4574 0.029 Uiso 1 1 calc R . .
C11 C 0.65580(13) 0.09932(14) 0.42420(10) 0.0233(5) Uani 1 1 d . . .
C12 C 0.59167(13) 0.14688(13) 0.42591(10) 0.0222(5) Uani 1 1 d . . .
O12 O 0.58148(9) 0.19716(9) 0.47218(7) 0.0252(4) Uani 1 1 d . . .
C13 C 0.53926(13) 0.14299(14) 0.37853(10) 0.0243(5) Uani 1 1 d . . .
C131 C 0.47286(14) 0.20064(15) 0.37466(11) 0.0291(6) Uani 1 1 d . . .
C132 C 0.42299(16) 0.19512(19) 0.43014(12) 0.0435(7) Uani 1 1 d . . .
H13A H 0.4527 0.2056 0.4660 0.065 Uiso 1 1 calc R . .
H13B H 0.4013 0.1414 0.4326 0.065 Uiso 1 1 calc R . .
H13C H 0.3831 0.2348 0.4272 0.065 Uiso 1 1 calc R . .
C133 C 0.50281(18) 0.28596(16) 0.36811(15) 0.0523(8) Uani 1 1 d . . .
H13D H 0.5354 0.2984 0.4020 0.078 Uiso 1 1 calc R . .
H13E H 0.4612 0.3238 0.3674 0.078 Uiso 1 1 calc R . .
H13F H 0.5310 0.2904 0.3308 0.078 Uiso 1 1 calc R . .
C134 C 0.42286(16) 0.18356(18) 0.32087(12) 0.0412(7) Uani 1 1 d . . .
H13G H 0.4027 0.1293 0.3241 0.062 Uiso 1 1 calc R . .
H13H H 0.4520 0.1883 0.2840 0.062 Uiso 1 1 calc R . .
H13I H 0.3819 0.2222 0.3201 0.062 Uiso 1 1 calc R . .
C14 C 0.55350(14) 0.08739(14) 0.33317(10) 0.0263(5) Uani 1 1 d . . .
H14 H 0.5182 0.0829 0.3017 0.032 Uiso 1 1 calc R . .
C15 C 0.61600(14) 0.03828(14) 0.33106(10) 0.0260(5) Uani 1 1 d . . .
C151 C 0.62967(15) -0.01834(16) 0.27974(11) 0.0335(6) Uani 1 1 d . . .
H15A H 0.5857 -0.0198 0.2539 0.050 Uiso 1 1 calc R . .
H15B H 0.6395 -0.0721 0.2954 0.050 Uiso 1 1 calc R . .
H15C H 0.6727 0.0001 0.2566 0.050 Uiso 1 1 calc R . .
C16 C 0.66676(13) 0.04533(14) 0.37748(10) 0.0252(5) Uani 1 1 d . . .
H16 H 0.7100 0.0126 0.3774 0.030 Uiso 1 1 calc R . .
C2 C 0.76835(13) 0.12960(15) 0.56518(10) 0.0281(6) Uani 1 1 d . . .
H2A H 0.7928 0.1776 0.5482 0.034 Uiso 1 1 calc R . .
H2B H 0.8007 0.0832 0.5562 0.034 Uiso 1 1 calc R . .
C21 C 0.76591(14) 0.13957(14) 0.63207(10) 0.0265(5) Uani 1 1 d . . .
C22 C 0.72121(13) 0.19935(14) 0.65723(10) 0.0254(5) Uani 1 1 d . . .
O22 O 0.67003(9) 0.23519(10) 0.62248(7) 0.0265(4) Uani 1 1 d . . .
C23 C 0.73099(14) 0.22180(15) 0.71788(10) 0.0292(6) Uani 1 1 d . . .
C231 C 0.69401(15) 0.29719(15) 0.74351(11) 0.0345(6) Uani 1 1 d . . .
C232 C 0.60872(16) 0.29279(18) 0.74178(13) 0.0437(7) Uani 1 1 d . . .
H23A H 0.5918 0.2468 0.7654 0.066 Uiso 1 1 calc R . .
H23B H 0.5921 0.2867 0.7003 0.066 Uiso 1 1 calc R . .
H23C H 0.5878 0.3421 0.7586 0.066 Uiso 1 1 calc R . .
C233 C 0.72005(17) 0.36957(16) 0.70639(13) 0.0437(7) Uani 1 1 d . . .
H23D H 0.6971 0.4184 0.7221 0.066 Uiso 1 1 calc R . .
H23E H 0.7053 0.3622 0.6646 0.066 Uiso 1 1 calc R . .
H23F H 0.7743 0.3742 0.7089 0.066 Uiso 1 1 calc R . .
C234 C 0.7165(2) 0.3122(2) 0.80878(13) 0.0549(9) Uani 1 1 d . . .
H23G H 0.7006 0.2669 0.8335 0.082 Uiso 1 1 calc R . .
H23H H 0.6926 0.3612 0.8232 0.082 Uiso 1 1 calc R . .
H23I H 0.7706 0.3180 0.8113 0.082 Uiso 1 1 calc R . .
C24 C 0.78092(15) 0.17627(15) 0.75142(11) 0.0335(6) Uani 1 1 d . . .
H24 H 0.7871 0.1893 0.7925 0.040 Uiso 1 1 calc R . .
C25 C 0.82192(15) 0.11329(15) 0.72842(11) 0.0335(6) Uani 1 1 d . . .
C251 C 0.87535(19) 0.06624(18) 0.76736(13) 0.0522(8) Uani 1 1 d . . .
H25A H 0.9039 0.1032 0.7924 0.078 Uiso 1 1 calc R . .
H25B H 0.9095 0.0357 0.7419 0.078 Uiso 1 1 calc R . .
H25C H 0.8472 0.0294 0.7929 0.078 Uiso 1 1 calc R . .
C26 C 0.81482(14) 0.09649(15) 0.66782(11) 0.0313(6) Uani 1 1 d . . .
H26 H 0.8438 0.0549 0.6506 0.038 Uiso 1 1 calc R . .
C3 C 0.65974(14) 0.04212(14) 0.55145(10) 0.0272(5) Uani 1 1 d . . .
H3A H 0.6981 0.0023 0.5624 0.033 Uiso 1 1 calc R . .
H3B H 0.6308 0.0203 0.5175 0.033 Uiso 1 1 calc R . .
C31 C 0.60855(15) 0.05573(15) 0.60412(11) 0.0306(6) Uani 1 1 d . . .
H31A H 0.5813 0.0057 0.6131 0.037 Uiso 1 1 calc R . .
H31B H 0.6384 0.0701 0.6397 0.037 Uiso 1 1 calc R . .
N32 N 0.55482(11) 0.12038(12) 0.59140(8) 0.0271(5) Uani 1 1 d . . .
C33 C 0.49415(15) 0.08980(17) 0.55306(12) 0.0378(7) Uani 1 1 d . . .
H33A H 0.4593 0.1333 0.5442 0.057 Uiso 1 1 calc R . .
H33B H 0.4679 0.0467 0.5739 0.057 Uiso 1 1 calc R . .
H33C H 0.5151 0.0692 0.5156 0.057 Uiso 1 1 calc R . .
C34 C 0.52107(17) 0.14487(17) 0.64884(12) 0.0420(7) Uani 1 1 d . . .
H34A H 0.4856 0.1884 0.6418 0.063 Uiso 1 1 calc R . .
H34B H 0.5602 0.1633 0.6761 0.063 Uiso 1 1 calc R . .
H34C H 0.4951 0.0992 0.6667 0.063 Uiso 1 1 calc R . .
O4 O 0.54434(10) 0.29480(10) 0.56515(7) 0.0318(4) Uani 1 1 d . . .
C41 C 0.5003(2) 0.3554(3) 0.5907(3) 0.0441(17) Uani 0.739(12) 1 d P A 1
H41 H 0.4863 0.3366 0.6316 0.053 Uiso 0.739(12) 1 calc PR A 1
C42 C 0.5451(2) 0.4311(2) 0.5988(2) 0.0778(12) Uani 1 1 d . . .
H42A H 0.5916 0.4186 0.6197 0.117 Uiso 1 1 calc R A 1
H42B H 0.5164 0.4696 0.6224 0.117 Uiso 1 1 calc R A 1
H42C H 0.5564 0.4542 0.5596 0.117 Uiso 1 1 calc R A 1
C43 C 0.4316(2) 0.3675(2) 0.5583(2) 0.0931(15) Uani 1 1 d . . .
H43A H 0.4066 0.3159 0.5527 0.140 Uiso 1 1 calc R A 1
H43B H 0.4426 0.3912 0.5191 0.140 Uiso 1 1 calc R A 1
H43C H 0.3993 0.4035 0.5810 0.140 Uiso 1 1 calc R A 1
C41A C 0.5079(6) 0.3695(6) 0.5546(8) 0.030(3) Uiso 0.261(12) 1 d P A 2
H41A H 0.5209 0.3866 0.5130 0.036 Uiso 0.261(12) 1 calc PR A 2
O5 O 0.69154(10) 0.29372(10) 0.51183(7) 0.0305(4) Uani 1 1 d . . .
C51 C 0.70172(15) 0.32894(15) 0.45471(10) 0.0310(6) Uani 1 1 d . A .
H51 H 0.6827 0.2913 0.4235 0.037 Uiso 1 1 calc R . .
C52 C 0.65829(17) 0.40629(17) 0.45123(13) 0.0451(7) Uani 1 1 d . . .
H52A H 0.6054 0.3954 0.4581 0.068 Uiso 1 1 calc R A .
H52B H 0.6648 0.4302 0.4116 0.068 Uiso 1 1 calc R . .
H52C H 0.6765 0.4434 0.4818 0.068 Uiso 1 1 calc R . .
C53 C 0.78414(15) 0.34242(18) 0.44469(12) 0.0408(7) Uani 1 1 d . . .
H53A H 0.8105 0.2912 0.4473 0.061 Uiso 1 1 calc R A .
H53B H 0.8033 0.3790 0.4753 0.061 Uiso 1 1 calc R . .
H53C H 0.7920 0.3658 0.4050 0.061 Uiso 1 1 calc R . .

loop_
_atom_site_aniso_label
_atom_site_aniso_U_11
_atom_site_aniso_U_22
_atom_site_aniso_U_33
_atom_site_aniso_U_23
_atom_site_aniso_U_13
_atom_site_aniso_U_12
Ti 0.0232(2) 0.0202(2) 0.0226(2) -0.00134(16) 0.00012(17) -0.00050(18)
N1 0.0217(11) 0.0233(11) 0.0237(10) 0.0003(8) -0.0010(8) -0.0027(8)
C1 0.0241(13) 0.0250(13) 0.0244(12) -0.0013(10) 0.0015(9) 0.0013(11)
C11 0.0261(13) 0.0229(13) 0.0210(12) 0.0027(9) 0.0018(9) -0.0022(11)
C12 0.0251(13) 0.0216(12) 0.0197(12) 0.0005(9) 0.0012(9) -0.0023(10)
O12 0.0268(9) 0.0240(9) 0.0249(8) -0.0035(7) -0.0031(7) 0.0035(7)
C13 0.0252(13) 0.0254(13) 0.0222(12) 0.0028(9) 0.0010(10) -0.0015(10)
C131 0.0263(14) 0.0304(14) 0.0305(13) -0.0005(10) -0.0052(10) 0.0012(11)
C132 0.0329(16) 0.0563(19) 0.0414(16) -0.0035(14) 0.0019(12) 0.0165(14)
C133 0.0476(19) 0.0320(16) 0.077(2) 0.0087(15) -0.0232(16) 0.0030(15)
C134 0.0348(16) 0.0494(18) 0.0395(16) -0.0051(13) -0.0104(12) 0.0110(14)
C14 0.0291(14) 0.0296(14) 0.0202(12) 0.0018(10) -0.0018(10) -0.0047(11)
C15 0.0295(14) 0.0262(13) 0.0222(12) 0.0008(9) 0.0040(10) -0.0027(11)
C151 0.0351(16) 0.0376(16) 0.0277(13) -0.0059(11) 0.0021(11) -0.0023(12)
C16 0.0257(13) 0.0228(13) 0.0271(13) 0.0032(10) 0.0044(10) 0.0011(11)
C2 0.0234(13) 0.0314(14) 0.0295(13) -0.0026(10) -0.0022(10) 0.0027(11)
C21 0.0280(14) 0.0258(13) 0.0258(13) -0.0013(10) -0.0042(10) -0.0042(11)
C22 0.0270(13) 0.0241(13) 0.0252(13) 0.0005(10) -0.0016(10) -0.0073(11)
O22 0.0264(9) 0.0282(9) 0.0248(9) -0.0028(7) -0.0026(7) 0.0004(8)
C23 0.0311(14) 0.0292(14) 0.0273(13) -0.0021(10) -0.0010(11) -0.0094(11)
C231 0.0387(16) 0.0345(15) 0.0304(14) -0.0078(11) -0.0023(11) -0.0033(12)
C232 0.0389(17) 0.0505(18) 0.0418(16) -0.0140(13) 0.0084(13) -0.0059(14)
C233 0.0419(17) 0.0310(16) 0.0582(18) -0.0094(13) 0.0065(14) -0.0015(14)
C234 0.065(2) 0.058(2) 0.0412(17) -0.0232(15) -0.0126(15) 0.0053(18)
C24 0.0447(17) 0.0318(14) 0.0241(13) 0.0001(11) -0.0056(11) -0.0119(13)
C25 0.0382(16) 0.0275(14) 0.0348(15) 0.0036(11) -0.0130(11) -0.0066(12)
C251 0.066(2) 0.0448(18) 0.0452(18) -0.0051(14) -0.0267(15) 0.0072(16)
C26 0.0327(15) 0.0252(14) 0.0359(15) -0.0019(11) -0.0076(11) -0.0005(11)
C3 0.0311(14) 0.0202(13) 0.0302(13) 0.0017(10) -0.0013(10) -0.0001(11)
C31 0.0380(15) 0.0256(13) 0.0282(13) 0.0034(10) -0.0008(11) -0.0064(12)
N32 0.0268(11) 0.0256(11) 0.0289(11) -0.0007(8) 0.0019(8) -0.0029(9)
C33 0.0326(15) 0.0382(16) 0.0427(16) 0.0058(12) -0.0047(12) -0.0137(13)
C34 0.0449(18) 0.0423(17) 0.0387(16) -0.0023(12) 0.0175(13) -0.0089(14)
O4 0.0305(10) 0.0286(10) 0.0361(10) -0.0072(7) 0.0014(8) 0.0059(8)
C41 0.043(3) 0.037(2) 0.052(4) -0.014(2) 0.000(2) 0.0112(19)
C42 0.064(2) 0.045(2) 0.125(3) -0.037(2) -0.023(2) 0.0102(19)
C43 0.044(2) 0.061(3) 0.174(5) -0.036(3) -0.023(3) 0.020(2)
O5 0.0342(10) 0.0293(10) 0.0281(9) 0.0028(7) 0.0009(7) -0.0071(8)
C51 0.0393(16) 0.0264(14) 0.0272(13) 0.0034(10) -0.0005(11) -0.0061(12)
C52 0.0461(18) 0.0358(17) 0.0533(18) 0.0062(13) -0.0051(14) -0.0025(14)
C53 0.0384(16) 0.0414(17) 0.0426(16) 0.0064(12) 0.0080(12) -0.0061(14)

loop_
_atom_type_symbol
_atom_type_description
_atom_type_scat_dispersion_real
_atom_type_scat_dispersion_imag
_atom_type_scat_source
C C 0.0033 0.0016 'International Tables Vol C Tables 4.2.6.8 and 6.1.1.4'
H H 0.0000 0.0000 'International Tables Vol C Tables 4.2.6.8 and 6.1.1.4'
N N 0.0061 0.0033 'International Tables Vol C Tables 4.2.6.8 and 6.1.1.4'
O O 0.0106 0.0060 'International Tables Vol C Tables 4.2.6.8 and 6.1.1.4'
Ti Ti 0.2776 0.4457 'International Tables Vol C Tables 4.2.6.8 and 6.1.1.4'

loop_
_geom_angle_atom_site_label_1
_geom_angle_atom_site_label_2
_geom_angle_atom_site_label_3
_geom_angle
_geom_angle_site_symmetry_1
_geom_angle_site_symmetry_3
_geom_angle_publ_flag
O4 Ti O5 106.00(8) . . ?
O4 Ti O22 97.37(7) . . ?
O5 Ti O22 92.12(7) . . ?
O4 Ti O12 94.67(7) . . ?
O5 Ti O12 92.68(7) . . ?
O22 Ti O12 165.27(7) . . ?
O4 Ti N1 163.36(8) . . ?
O5 Ti N1 90.51(7) . . ?
O22 Ti N1 83.82(7) . . ?
O12 Ti N1 82.23(7) . . ?
O4 Ti N32 89.13(7) . . ?
O5 Ti N32 164.79(8) . . ?
O22 Ti N32 84.24(7) . . ?
O12 Ti N32 87.51(7) . . ?
N1 Ti N32 74.44(7) . . ?
C3 N1 C1 109.62(17) . . ?
C3 N1 C2 111.19(18) . . ?
C1 N1 C2 104.57(17) . . ?
C3 N1 Ti 112.79(14) . . ?
C1 N1 Ti 109.30(13) . . ?
C2 N1 Ti 109.04(14) . . ?
N1 C1 C11 116.66(19) . . ?
N1 C1 H1A 108.1 . . ?
C11 C1 H1A 108.1 . . ?
N1 C1 H1B 108.1 . . ?
C11 C1 H1B 108.1 . . ?
H1A C1 H1B 107.3 . . ?
C16 C11 C12 120.3(2) . . ?
C16 C11 C1 118.7(2) . . ?
C12 C11 C1 120.7(2) . . ?
O12 C12 C11 119.2(2) . . ?
O12 C12 C13 120.8(2) . . ?
C11 C12 C13 120.0(2) . . ?
C12 O12 Ti 143.71(15) . . ?
C14 C13 C12 116.7(2) . . ?
C14 C13 C131 121.2(2) . . ?
C12 C13 C131 122.0(2) . . ?
C134 C131 C133 107.8(2) . . ?
C134 C131 C132 106.3(2) . . ?
C133 C131 C132 109.8(2) . . ?
C134 C131 C13 112.6(2) . . ?
C133 C131 C13 108.4(2) . . ?
C132 C131 C13 111.8(2) . . ?
C131 C132 H13A 109.5 . . ?
C131 C132 H13B 109.5 . . ?
H13A C132 H13B 109.5 . . ?
C131 C132 H13C 109.5 . . ?
H13A C132 H13C 109.5 . . ?
H13B C132 H13C 109.5 . . ?
C131 C133 H13D 109.5 . . ?
C131 C133 H13E 109.5 . . ?
H13D C133 H13E 109.5 . . ?
C131 C133 H13F 109.5 . . ?
H13D C133 H13F 109.5 . . ?
H13E C133 H13F 109.5 . . ?
C131 C134 H13G 109.5 . . ?
C131 C134 H13H 109.5 . . ?
H13G C134 H13H 109.5 . . ?
C131 C134 H13I 109.5 . . ?
H13G C134 H13I 109.5 . . ?
H13H C134 H13I 109.5 . . ?
C15 C14 C13 124.3(2) . . ?
C15 C14 H14 117.8 . . ?
C13 C14 H14 117.8 . . ?
C16 C15 C14 117.1(2) . . ?
C16 C15 C151 121.0(2) . . ?
C14 C15 C151 121.8(2) . . ?
C15 C151 H15A 109.5 . . ?
C15 C151 H15B 109.5 . . ?
H15A C151 H15B 109.5 . . ?
C15 C151 H15C 109.5 . . ?
H15A C151 H15C 109.5 . . ?
H15B C151 H15C 109.5 . . ?
C15 C16 C11 121.5(2) . . ?
C15 C16 H16 119.2 . . ?
C11 C16 H16 119.2 . . ?
N1 C2 C21 118.1(2) . . ?
N1 C2 H2A 107.8 . . ?
C21 C2 H2A 107.8 . . ?
N1 C2 H2B 107.8 . . ?
C21 C2 H2B 107.8 . . ?
H2A C2 H2B 107.1 . . ?
C26 C21 C22 120.1(2) . . ?
C26 C21 C2 119.7(2) . . ?
C22 C21 C2 119.7(2) . . ?
O22 C22 C21 118.6(2) . . ?
O22 C22 C23 121.3(2) . . ?
C21 C22 C23 120.1(2) . . ?
C22 O22 Ti 143.80(15) . . ?
C24 C23 C22 116.7(2) . . ?
C24 C23 C231 121.7(2) . . ?
C22 C23 C231 121.3(2) . . ?
C234 C231 C23 112.0(2) . . ?
C234 C231 C232 107.1(2) . . ?
C23 C231 C232 112.6(2) . . ?
C234 C231 C233 107.7(2) . . ?
C23 C231 C233 108.2(2) . . ?
C232 C231 C233 109.1(2) . . ?
C231 C232 H23A 109.5 . . ?
C231 C232 H23B 109.5 . . ?
H23A C232 H23B 109.5 . . ?
C231 C232 H23C 109.5 . . ?
H23A C232 H23C 109.5 . . ?
H23B C232 H23C 109.5 . . ?
C231 C233 H23D 109.5 . . ?
C231 C233 H23E 109.5 . . ?
H23D C233 H23E 109.5 . . ?
C231 C233 H23F 109.5 . . ?
H23D C233 H23F 109.5 . . ?
H23E C233 H23F 109.5 . . ?
C231 C234 H23G 109.5 . . ?
C231 C234 H23H 109.5 . . ?
H23G C234 H23H 109.5 . . ?
C231 C234 H23I 109.5 . . ?
H23G C234 H23I 109.5 . . ?
H23H C234 H23I 109.5 . . ?
C25 C24 C23 123.9(2) . . ?
C25 C24 H24 118.1 . . ?
C23 C24 H24 118.1 . . ?
C24 C25 C26 117.8(2) . . ?
C24 C25 C251 121.2(2) . . ?
C26 C25 C251 120.9(2) . . ?
C25 C251 H25A 109.5 . . ?
C25 C251 H25B 109.5 . . ?
H25A C251 H25B 109.5 . . ?
C25 C251 H25C 109.5 . . ?
H25A C251 H25C 109.5 . . ?
H25B C251 H25C 109.5 . . ?
C21 C26 C25 121.0(2) . . ?
C21 C26 H26 119.5 . . ?
C25 C26 H26 119.5 . . ?
N1 C3 C31 111.22(19) . . ?
N1 C3 H3A 109.4 . . ?
C31 C3 H3A 109.4 . . ?
N1 C3 H3B 109.4 . . ?
C31 C3 H3B 109.4 . . ?
H3A C3 H3B 108.0 . . ?
N32 C31 C3 110.97(19) . . ?
N32 C31 H31A 109.4 . . ?
C3 C31 H31A 109.4 . . ?
N32 C31 H31B 109.4 . . ?
C3 C31 H31B 109.4 . . ?
H31A C31 H31B 108.0 . . ?
C31 N32 C34 107.67(19) . . ?
C31 N32 C33 109.97(19) . . ?
C34 N32 C33 107.3(2) . . ?
C31 N32 Ti 108.18(14) . . ?
C34 N32 Ti 110.57(15) . . ?
C33 N32 Ti 113.07(15) . . ?
N32 C33 H33A 109.5 . . ?
N32 C33 H33B 109.5 . . ?
H33A C33 H33B 109.5 . . ?
N32 C33 H33C 109.5 . . ?
H33A C33 H33C 109.5 . . ?
H33B C33 H33C 109.5 . . ?
N32 C34 H34A 109.5 . . ?
N32 C34 H34B 109.5 . . ?
H34A C34 H34B 109.5 . . ?
N32 C34 H34C 109.5 . . ?
H34A C34 H34C 109.5 . . ?
H34B C34 H34C 109.5 . . ?
C41 O4 C41A 35.0(5) . . ?
C41 O4 Ti 162.8(2) . . ?
C41A O4 Ti 147.1(6) . . ?
O4 C41 C43 112.2(4) . . ?
O4 C41 C42 110.6(4) . . ?
C43 C41 C42 113.5(4) . . ?
O4 C41 H41 106.7 . . ?
C43 C41 H41 106.7 . . ?
C42 C41 H41 106.7 . . ?
C41 C42 C41A 32.0(4) . . ?
C41 C42 H42A 109.5 . . ?
C41A C42 H42A 121.4 . . ?
C41 C42 H42B 109.5 . . ?
C41A C42 H42B 122.9 . . ?
H42A C42 H42B 109.5 . . ?
C41 C42 H42C 109.5 . . ?
C41A C42 H42C 77.5 . . ?
H42A C42 H42C 109.5 . . ?
H42B C42 H42C 109.5 . . ?
C41A C43 C41 35.1(5) . . ?
C41A C43 H43A 118.1 . . ?
C41 C43 H43A 109.5 . . ?
C41A C43 H43B 74.8 . . ?
C41 C43 H43B 109.5 . . ?
H43A C43 H43B 109.5 . . ?
C41A C43 H43C 127.6 . . ?
C41 C43 H43C 109.5 . . ?
H43A C43 H43C 109.5 . . ?
H43B C43 H43C 109.5 . . ?
C43 C41A O4 115.3(9) . . ?
C43 C41A C42 113.7(9) . . ?
O4 C41A C42 105.8(8) . . ?
C43 C41A H41A 107.2 . . ?
O4 C41A H41A 107.2 . . ?
C42 C41A H41A 107.2 . . ?
C51 O5 Ti 135.95(15) . . ?
O5 C51 C52 109.5(2) . . ?
O5 C51 C53 108.7(2) . . ?
C52 C51 C53 111.7(2) . . ?
O5 C51 H51 108.9 . . ?
C52 C51 H51 108.9 . . ?
C53 C51 H51 108.9 . . ?
C51 C52 H52A 109.5 . . ?
C51 C52 H52B 109.5 . . ?
H52A C52 H52B 109.5 . . ?
C51 C52 H52C 109.5 . . ?
H52A C52 H52C 109.5 . . ?
H52B C52 H52C 109.5 . . ?
C51 C53 H53A 109.5 . . ?
C51 C53 H53B 109.5 . . ?
H53A C53 H53B 109.5 . . ?
C51 C53 H53C 109.5 . . ?
H53A C53 H53C 109.5 . . ?
H53B C53 H53C 109.5 . . ?

loop_
_geom_bond_atom_site_label_1
_geom_bond_atom_site_label_2
_geom_bond_distance
_geom_bond_site_symmetry_2
_geom_bond_publ_flag
Ti O4 1.8025(17) . ?
Ti O5 1.8321(17) . ?
Ti O22 1.9009(15) . ?
Ti O12 1.9034(15) . ?
Ti N1 2.335(2) . ?
Ti N32 2.400(2) . ?
N1 C3 1.484(3) . ?
N1 C1 1.494(3) . ?
N1 C2 1.496(3) . ?
C1 C11 1.507(3) . ?
C1 H1A 0.9900 . ?
C1 H1B 0.9900 . ?
C11 C16 1.394(3) . ?
C11 C12 1.401(3) . ?
C12 O12 1.346(3) . ?
C12 C13 1.419(3) . ?
C13 C14 1.399(3) . ?
C13 C131 1.536(3) . ?
C131 C134 1.529(3) . ?
C131 C133 1.531(4) . ?
C131 C132 1.534(4) . ?
C132 H13A 0.9800 . ?
C132 H13B 0.9800 . ?
C132 H13C 0.9800 . ?
C133 H13D 0.9800 . ?
C133 H13E 0.9800 . ?
C133 H13F 0.9800 . ?
C134 H13G 0.9800 . ?
C134 H13H 0.9800 . ?
C134 H13I 0.9800 . ?
C14 C15 1.392(3) . ?
C14 H14 0.9500 . ?
C15 C16 1.387(3) . ?
C15 C151 1.508(3) . ?
C151 H15A 0.9800 . ?
C151 H15B 0.9800 . ?
C151 H15C 0.9800 . ?
C16 H16 0.9500 . ?
C2 C21 1.506(3) . ?
C2 H2A 0.9900 . ?
C2 H2B 0.9900 . ?
C21 C26 1.390(3) . ?
C21 C22 1.400(3) . ?
C22 O22 1.345(3) . ?
C22 C23 1.418(3) . ?
C23 C24 1.395(4) . ?
C23 C231 1.535(4) . ?
C231 C234 1.535(4) . ?
C231 C232 1.536(4) . ?
C231 C233 1.540(4) . ?
C232 H23A 0.9800 . ?
C232 H23B 0.9800 . ?
C232 H23C 0.9800 . ?
C233 H23D 0.9800 . ?
C233 H23E 0.9800 . ?
C233 H23F 0.9800 . ?
C234 H23G 0.9800 . ?
C234 H23H 0.9800 . ?
C234 H23I 0.9800 . ?
C24 C25 1.384(4) . ?
C24 H24 0.9500 . ?
C25 C26 1.390(3) . ?
C25 C251 1.516(4) . ?
C251 H25A 0.9800 . ?
C251 H25B 0.9800 . ?
C251 H25C 0.9800 . ?
C26 H26 0.9500 . ?
C3 C31 1.512(3) . ?
C3 H3A 0.9900 . ?
C3 H3B 0.9900 . ?
C31 N32 1.477(3) . ?
C31 H31A 0.9900 . ?
C31 H31B 0.9900 . ?
N32 C34 1.478(3) . ?
N32 C33 1.478(3) . ?
C33 H33A 0.9800 . ?
C33 H33B 0.9800 . ?
C33 H33C 0.9800 . ?
C34 H34A 0.9800 . ?
C34 H34B 0.9800 . ?
C34 H34C 0.9800 . ?
O4 C41 1.407(4) . ?
O4 C41A 1.429(11) . ?
C41 C43 1.446(6) . ?
C41 C42 1.510(5) . ?
C41 H41 1.0000 . ?
C42 C41A 1.577(12) . ?
C42 H42A 0.9800 . ?
C42 H42B 0.9800 . ?
C42 H42C 0.9800 . ?
C43 C41A 1.374(11) . ?
C43 H43A 0.9800 . ?
C43 H43B 0.9800 . ?
C43 H43C 0.9800 . ?
C41A H41A 1.0000 . ?
O5 C51 1.418(3) . ?
C51 C52 1.512(4) . ?
C51 C53 1.516(4) . ?
C51 H51 1.0000 . ?
C52 H52A 0.9800 . ?
C52 H52B 0.9800 . ?
C52 H52C 0.9800 . ?
C53 H53A 0.9800 . ?
C53 H53B 0.9800 . ?
C53 H53C 0.9800 . ?

loop_
_geom_torsion_atom_site_label_1
_geom_torsion_atom_site_label_2
_geom_torsion_atom_site_label_3
_geom_torsion_atom_site_label_4
_geom_torsion
_geom_torsion_site_symmetry_1
_geom_torsion_site_symmetry_2
_geom_torsion_site_symmetry_3
_geom_torsion_site_symmetry_4
_geom_torsion_publ_flag
O4 Ti N1 C3 -2.8(3) . . . . ?
O5 Ti N1 C3 -175.63(15) . . . . ?
O22 Ti N1 C3 92.29(15) . . . . ?
O12 Ti N1 C3 -83.00(15) . . . . ?
N32 Ti N1 C3 6.57(14) . . . . ?
O4 Ti N1 C1 119.4(3) . . . . ?
O5 Ti N1 C1 -53.42(14) . . . . ?
O22 Ti N1 C1 -145.50(15) . . . . ?
O12 Ti N1 C1 39.22(14) . . . . ?
N32 Ti N1 C1 128.78(15) . . . . ?
O4 Ti N1 C2 -126.8(3) . . . . ?
O5 Ti N1 C2 60.33(14) . . . . ?
O22 Ti N1 C2 -31.75(14) . . . . ?
O12 Ti N1 C2 152.97(15) . . . . ?
N32 Ti N1 C2 -117.46(15) . . . . ?
C3 N1 C1 C11 60.2(3) . . . . ?
C2 N1 C1 C11 179.5(2) . . . . ?
Ti N1 C1 C11 -63.9(2) . . . . ?
N1 C1 C11 C16 -137.9(2) . . . . ?
N1 C1 C11 C12 49.2(3) . . . . ?
C16 C11 C12 O12 178.4(2) . . . . ?
C1 C11 C12 O12 -8.8(3) . . . . ?
C16 C11 C12 C13 -3.0(3) . . . . ?
C1 C11 C12 C13 169.7(2) . . . . ?
C11 C12 O12 Ti -5.1(4) . . . . ?
C13 C12 O12 Ti 176.33(17) . . . . ?
O4 Ti O12 C12 -173.4(2) . . . . ?
O5 Ti O12 C12 80.3(2) . . . . ?
O22 Ti O12 C12 -28.6(4) . . . . ?
N1 Ti O12 C12 -9.9(2) . . . . ?
N32 Ti O12 C12 -84.5(2) . . . . ?
O12 C12 C13 C14 -178.3(2) . . . . ?
C11 C12 C13 C14 3.1(3) . . . . ?
O12 C12 C13 C131 5.7(3) . . . . ?
C11 C12 C13 C131 -172.8(2) . . . . ?
C14 C13 C131 C134 5.9(3) . . . . ?
C12 C13 C131 C134 -178.4(2) . . . . ?
C14 C13 C131 C133 -113.3(3) . . . . ?
C12 C13 C131 C133 62.5(3) . . . . ?
C14 C13 C131 C132 125.5(2) . . . . ?
C12 C13 C131 C132 -58.7(3) . . . . ?
C12 C13 C14 C15 -1.9(3) . . . . ?
C131 C13 C14 C15 174.1(2) . . . . ?
C13 C14 C15 C16 0.4(3) . . . . ?
C13 C14 C15 C151 -177.7(2) . . . . ?
C14 C15 C16 C11 -0.1(3) . . . . ?
C151 C15 C16 C11 178.0(2) . . . . ?
C12 C11 C16 C15 1.4(3) . . . . ?
C1 C11 C16 C15 -171.4(2) . . . . ?
C3 N1 C2 C21 -63.4(3) . . . . ?
C1 N1 C2 C21 178.4(2) . . . . ?
Ti N1 C2 C21 61.6(2) . . . . ?
N1 C2 C21 C26 133.1(2) . . . . ?
N1 C2 C21 C22 -55.0(3) . . . . ?
C26 C21 C22 O22 -174.4(2) . . . . ?
C2 C21 C22 O22 13.7(3) . . . . ?
C26 C21 C22 C23 6.5(4) . . . . ?
C2 C21 C22 C23 -165.4(2) . . . . ?
C21 C22 O22 Ti 10.5(4) . . . . ?
C23 C22 O22 Ti -170.35(18) . . . . ?
O4 Ti O22 C22 162.9(2) . . . . ?
O5 Ti O22 C22 -90.6(3) . . . . ?
O12 Ti O22 C22 18.3(5) . . . . ?
N1 Ti O22 C22 -0.3(2) . . . . ?
N32 Ti O22 C22 74.6(3) . . . . ?
O22 C22 C23 C24 174.6(2) . . . . ?
C21 C22 C23 C24 -6.3(3) . . . . ?
O22 C22 C23 C231 -11.0(4) . . . . ?
C21 C22 C23 C231 168.1(2) . . . . ?
C24 C23 C231 C234 -2.2(4) . . . . ?
C22 C23 C231 C234 -176.4(2) . . . . ?
C24 C23 C231 C232 -123.0(3) . . . . ?
C22 C23 C231 C232 62.8(3) . . . . ?
C24 C23 C231 C233 116.3(3) . . . . ?
C22 C23 C231 C233 -57.8(3) . . . . ?
C22 C23 C24 C25 1.9(4) . . . . ?
C231 C23 C24 C25 -172.5(2) . . . . ?
C23 C24 C25 C26 2.5(4) . . . . ?
C23 C24 C25 C251 179.9(3) . . . . ?
C22 C21 C26 C25 -1.9(4) . . . . ?
C2 C21 C26 C25 169.9(2) . . . . ?
C24 C25 C26 C21 -2.5(4) . . . . ?
C251 C25 C26 C21 -180.0(3) . . . . ?
C1 N1 C3 C31 -155.03(19) . . . . ?
C2 N1 C3 C31 89.8(2) . . . . ?
Ti N1 C3 C31 -33.0(2) . . . . ?
N1 C3 C31 N32 53.7(3) . . . . ?
C3 C31 N32 C34 -165.1(2) . . . . ?
C3 C31 N32 C33 78.4(2) . . . . ?
C3 C31 N32 Ti -45.6(2) . . . . ?
O4 Ti N32 C31 -161.97(15) . . . . ?
O5 Ti N32 C31 12.3(3) . . . . ?
O22 Ti N32 C31 -64.47(14) . . . . ?
O12 Ti N32 C31 103.32(14) . . . . ?
N1 Ti N32 C31 20.69(14) . . . . ?
O4 Ti N32 C34 -44.31(17) . . . . ?
O5 Ti N32 C34 129.9(3) . . . . ?
O22 Ti N32 C34 53.20(17) . . . . ?
O12 Ti N32 C34 -139.02(17) . . . . ?
N1 Ti N32 C34 138.36(18) . . . . ?
O4 Ti N32 C33 75.98(17) . . . . ?
O5 Ti N32 C33 -109.8(3) . . . . ?
O22 Ti N32 C33 173.48(17) . . . . ?
O12 Ti N32 C33 -18.73(17) . . . . ?
N1 Ti N32 C33 -101.35(17) . . . . ?
O5 Ti O4 C41 -65.3(11) . . . . ?
O22 Ti O4 C41 29.1(11) . . . . ?
O12 Ti O4 C41 -159.4(11) . . . . ?
N1 Ti O4 C41 122.2(11) . . . . ?
N32 Ti O4 C41 113.2(11) . . . . ?
O5 Ti O4 C41A 18.6(10) . . . . ?
O22 Ti O4 C41A 113.0(10) . . . . ?
O12 Ti O4 C41A -75.5(10) . . . . ?
N1 Ti O4 C41A -154.0(10) . . . . ?
N32 Ti O4 C41A -163.0(10) . . . . ?
C41A O4 C41 C43 57.2(8) . . . . ?
Ti O4 C41 C43 166.9(7) . . . . ?
C41A O4 C41 C42 -70.5(9) . . . . ?
Ti O4 C41 C42 39.1(14) . . . . ?
O4 C41 C42 C41A 67.7(8) . . . . ?
C43 C41 C42 C41A -59.4(9) . . . . ?
O4 C41 C43 C41A -60.8(8) . . . . ?
C42 C41 C43 C41A 65.5(9) . . . . ?
C41 C43 C41A O4 61.6(10) . . . . ?
C41 C43 C41A C42 -60.8(10) . . . . ?
C41 O4 C41A C43 -65.0(11) . . . . ?
Ti O4 C41A C43 145.8(6) . . . . ?
C41 O4 C41A C42 61.5(9) . . . . ?
Ti O4 C41A C42 -87.7(14) . . . . ?
C41 C42 C41A C43 65.1(11) . . . . ?
C41 C42 C41A O4 -62.4(9) . . . . ?
O4 Ti O5 C51 -77.3(2) . . . . ?
O22 Ti O5 C51 -175.5(2) . . . . ?
O12 Ti O5 C51 18.4(2) . . . . ?
N1 Ti O5 C51 100.6(2) . . . . ?
N32 Ti O5 C51 108.7(3) . . . . ?
Ti O5 C51 C52 83.3(3) . . . . ?
Ti O5 C51 C53 -154.40(19) . . . . ?
